data_7703546
loop_
_publ_author_name
'Levchenko, Volodymyr'
'Glessi, Cristiano'
'\/Oien-\/Odegaard, Sigurd'
'Tilset, Mats'

_publ_section_title
;
 Organometallic chemistry in aqua regia: metal and ligand based oxidations
 of (NHC)AuCl complexes.
;
_journal_issue 11
_journal_name_full 'Dalton transactions (Cambridge, England : 2003)'
_journal_page_first 3473
_journal_page_last 3479
_journal_paper_doi 10.1039/c9dt04472h
_journal_volume 49
_journal_year 2020
_chemical_formula_moiety 'C26 H22 Au Cl3 N2 O4, C H Cl3'
_chemical_formula_sum 'C27 H23 Au Cl6 N2 O4'
_chemical_formula_weight 849.14
_space_group_crystal_system monoclinic
_space_group_IT_number 14
_space_group_name_Hall '-P 2ybc'
_space_group_name_H-M_alt 'P 1 21/c 1'
_atom_sites_solution_hydrogens geom
_audit_creation_date 2019-04-23
_audit_creation_method
;
Olex2 1.2
(compiled 2018.05.29 svn.r3508 for OlexSys, GUI svn.r5506)
;
_audit_update_record
;
2019-10-23 deposited with the CCDC.	2020-02-17 downloaded from the CCDC.
;
_cell_angle_alpha 90
_cell_angle_beta 103.282(2)
_cell_angle_gamma 90
_cell_formula_units_Z 4
_cell_length_a 14.9973(15)
_cell_length_b 12.2343(12)
_cell_length_c 17.0500(17)
_cell_measurement_reflns_used 9833
_cell_measurement_temperature 100(2)
_cell_measurement_theta_max 28.389
_cell_measurement_theta_min 2.332
_cell_volume 3044.7(5)
_computing_cell_refinement 'APEX3 (Bruker, 2018)'
_computing_data_collection 'APEX3 (Bruker, 2018)'
_computing_data_reduction 'APEX3 (Bruker, 2018)'
_computing_molecular_graphics 'Diamond v4 (Brandenburg, 2014)'
_computing_publication_material 'Olex2 (Dolomanov et al., 2009)'
_computing_structure_refinement 'SHELXL (Sheldrick, 2015b)'
_computing_structure_solution 'SHELXT (Sheldrick, 2015a)'
_diffrn_ambient_temperature 100.15
_diffrn_detector 'Bruker Photon100 area detector'
_diffrn_detector_area_resol_mean 7.9
_diffrn_detector_type 'CMOS area detector'
_diffrn_measured_fraction_theta_full 0.999
_diffrn_measured_fraction_theta_max 0.993
_diffrn_measurement_device 'three-circle diffractometer'
_diffrn_measurement_device_type 'Bruker D8 Venture, CMOS detector'
_diffrn_measurement_method '\w and \f scans'
_diffrn_radiation_monochromator 'mirror optics'
_diffrn_radiation_probe x-ray
_diffrn_radiation_type MoK\a
_diffrn_radiation_wavelength 0.71073
_diffrn_reflns_av_R_equivalents 0.0345
_diffrn_reflns_av_unetI/netI 0.0277
_diffrn_reflns_Laue_measured_fraction_full 0.999
_diffrn_reflns_Laue_measured_fraction_max 0.993
_diffrn_reflns_limit_h_max 20
_diffrn_reflns_limit_h_min -20
_diffrn_reflns_limit_k_max 16
_diffrn_reflns_limit_k_min -16
_diffrn_reflns_limit_l_max 22
_diffrn_reflns_limit_l_min -22
_diffrn_reflns_number 36599
_diffrn_reflns_point_group_measured_fraction_full 0.999
_diffrn_reflns_point_group_measured_fraction_max 0.993
_diffrn_reflns_theta_full 25.242
_diffrn_reflns_theta_max 28.407
_diffrn_reflns_theta_min 2.068
_diffrn_source 'microfocus sealed X-ray tube'
_diffrn_source_type 'Incoatec I\ms'
_diffrn_standards_number 0
_exptl_absorpt_coefficient_mu 5.395
_exptl_absorpt_correction_T_max 0.7457
_exptl_absorpt_correction_T_min 0.5514
_exptl_absorpt_correction_type multi-scan
_exptl_absorpt_process_details
; 
'SADABS-2016/2 (Bruker,2016/2) was used for absorption correction. 
wR2(int) was 0.1383 before and 0.0470 after correction. 
The Ratio of minimum to maximum transmission is 0.7394. 
The \l/2 correction factor is Not present.'
;
_exptl_crystal_colour yellow
_exptl_crystal_density_diffrn 1.852
_exptl_crystal_description block
_exptl_crystal_F_000 1648
_exptl_crystal_size_max 0.332
_exptl_crystal_size_mid 0.173
_exptl_crystal_size_min 0.121
_exptl_transmission_factor_max 1.0000
_exptl_transmission_factor_min 0.7394
_refine_diff_density_max 1.428
_refine_diff_density_min -1.067
_refine_diff_density_rms 0.118
_refine_ls_extinction_method none
_refine_ls_goodness_of_fit_ref 1.031
_refine_ls_hydrogen_treatment constr
_refine_ls_matrix_type full
_refine_ls_number_parameters 363
_refine_ls_number_reflns 7604
_refine_ls_number_restraints 0
_refine_ls_restrained_S_all 1.031
_refine_ls_R_factor_all 0.0280
_refine_ls_R_factor_gt 0.0218
_refine_ls_shift/su_max 0.005
_refine_ls_shift/su_mean 0.000
_refine_ls_structure_factor_coef Fsqd
_refine_ls_weighting_details 'w=1/[\s^2^(Fo^2^)+(0.0264P)^2^+3.9973P] where P=(Fo^2^+2Fc^2^)/3'
_refine_ls_weighting_scheme calc
_refine_ls_wR_factor_gt 0.0534
_refine_ls_wR_factor_ref 0.0558
_reflns_Friedel_coverage 0.000
_reflns_number_gt 6765
_reflns_number_total 7604
_reflns_threshold_expression 'I > 2\s(I)'
_cod_data_source_file c9dt04472h2.cif
_cod_data_source_block lv67-29car-soe_pl
_cod_depositor_comments 'Adding full bibliography for 7703541--7703546.cif.'
_cod_database_code 7703546
_shelx_shelxl_version_number 2018/3
_shelx_space_group_comment
;
The symmetry employed for this shelxl refinement is uniquely defined
by the following loop, which should always be used as a source of
symmetry information in preference to the above space-group names.
They are only intended as comments.
;
_shelx_estimated_absorpt_t_max 0.561
_shelx_estimated_absorpt_t_min 0.267
_olex2_refinement_description
;
1. Fixed Uiso
 At 1.2 times of:
  All C(H) groups, All C(H,H) groups
 At 1.5 times of:
  All C(H,H,H) groups
2.a Ternary CH refined with riding coordinates:
 C27(H27)
2.b Secondary CH2 refined with riding coordinates:
 C4(H4A,H4B)
2.c Aromatic/amide H refined with riding coordinates:
 C10(H10), C11(H11), C15(H15), C22(H22), C23(H23), C6(H6), C3(H3), C14(H14),
 C26(H26), C24(H24), C2(H2), C25(H25), C20(H20), C19(H19)
2.d Idealised Me refined as rotating group:
 C9(H9A,H9B,H9C), C18(H18A,H18B,H18C)
;
_olex2_submission_special_instructions 'No special instructions were received'

loop_
_space_group_symop_operation_xyz
'x, y, z'
'-x, y+1/2, -z+1/2'
'-x, -y, -z'
'x, -y-1/2, z-1/2'

loop_
_atom_site_label
_atom_site_type_symbol
_atom_site_fract_x
_atom_site_fract_y
_atom_site_fract_z
_atom_site_U_iso_or_equiv
_atom_site_adp_type
_atom_site_occupancy
_atom_site_site_symmetry_order
_atom_site_calc_flag
_atom_site_refinement_flags_posn
_atom_site_refinement_flags_adp
_atom_site_refinement_flags_occupancy
_atom_site_disorder_assembly
_atom_site_disorder_group
Au1 Au 0.85241(2) -0.04763(2) 0.62708(2) 0.01257(4) Uani 1 1 d . . . . .
Cl1 Cl 0.69720(4) -0.01558(5) 0.59132(4) 0.01446(12) Uani 1 1 d . . . . .
Cl2 Cl 1.00799(4) -0.07465(5) 0.65588(4) 0.01742(13) Uani 1 1 d . . . . .
Cl3 Cl 0.83057(5) -0.20808(5) 0.69210(4) 0.02200(14) Uani 1 1 d . . . . .
O2 O 0.96411(15) -0.06538(18) 0.90866(14) 0.0278(5) Uani 1 1 d . . . . .
O1 O 0.83355(14) -0.06165(16) 0.95093(12) 0.0202(4) Uani 1 1 d . . . . .
O3 O 0.65095(14) 0.65161(16) 0.51877(11) 0.0203(4) Uani 1 1 d . . . . .
O4 O 0.58240(16) 0.52648(17) 0.42855(13) 0.0260(5) Uani 1 1 d . . . . .
N2 N 0.89521(15) 0.18881(18) 0.59869(13) 0.0140(4) Uani 1 1 d . . . . .
N1 N 0.84499(16) 0.10132(18) 0.48766(13) 0.0147(4) Uani 1 1 d . . . . .
C1 C 0.86782(18) 0.0904(2) 0.56844(15) 0.0132(5) Uani 1 1 d . . . . .
C8 C 0.8876(2) -0.0309(2) 0.90266(16) 0.0170(5) Uani 1 1 d . . . . .
C7 C 0.84476(19) 0.0516(2) 0.84148(15) 0.0141(5) Uani 1 1 d . . . . .
C4 C 0.93109(19) 0.2159(2) 0.68528(15) 0.0155(5) Uani 1 1 d . . . . .
H4A H 0.938440 0.296114 0.691266 0.019 Uiso 1 1 calc R . . . .
H4B H 0.992193 0.182081 0.704375 0.019 Uiso 1 1 calc R . . . .
C10 C 0.75430(19) 0.0862(2) 0.82986(16) 0.0168(5) Uani 1 1 d . . . . .
H10 H 0.715391 0.055337 0.860791 0.020 Uiso 1 1 calc R . . . .
C11 C 0.72114(19) 0.1664(2) 0.77252(16) 0.0173(5) Uani 1 1 d . . . . .
H11 H 0.659128 0.189209 0.764280 0.021 Uiso 1 1 calc R . . . .
C15 C 0.7352(2) 0.4906(2) 0.62474(16) 0.0188(6) Uani 1 1 d . . . . .
H15 H 0.756558 0.563559 0.634071 0.023 Uiso 1 1 calc R . . . .
C22 C 0.8542(2) -0.0792(2) 0.42804(16) 0.0186(5) Uani 1 1 d . . . . .
H22 H 0.910747 -0.092696 0.465336 0.022 Uiso 1 1 calc R . . . .
C23 C 0.8165(2) -0.1565(2) 0.36962(17) 0.0218(6) Uani 1 1 d . . . . .
H23 H 0.847775 -0.223289 0.366501 0.026 Uiso 1 1 calc R . . . .
C6 C 0.90058(19) 0.0962(2) 0.79438(15) 0.0152(5) Uani 1 1 d . . . . .
H6 H 0.962012 0.071507 0.801864 0.018 Uiso 1 1 calc R . . . .
C3 C 0.8890(2) 0.2636(2) 0.53681(17) 0.0192(6) Uani 1 1 d . . . . .
H3 H 0.904060 0.339042 0.542334 0.023 Uiso 1 1 calc R . . . .
C13 C 0.73959(18) 0.3016(2) 0.66750(15) 0.0152(5) Uani 1 1 d . . . . .
C14 C 0.7725(2) 0.4086(2) 0.67862(16) 0.0193(6) Uani 1 1 d . . . . .
H14 H 0.820969 0.425532 0.723561 0.023 Uiso 1 1 calc R . . . .
C12 C 0.77747(18) 0.2141(2) 0.72675(15) 0.0146(5) Uani 1 1 d . . . . .
C5 C 0.86814(18) 0.1761(2) 0.73671(15) 0.0139(5) Uani 1 1 d . . . . .
C26 C 0.7245(2) 0.0395(2) 0.37673(17) 0.0211(6) Uani 1 1 d . . . . .
H26 H 0.693837 0.106954 0.379057 0.025 Uiso 1 1 calc R . . . .
C21 C 0.8071(2) 0.0175(2) 0.43019(15) 0.0160(5) Uani 1 1 d . . . . .
C24 C 0.7336(2) -0.1361(3) 0.31616(17) 0.0238(6) Uani 1 1 d . . . . .
H24 H 0.708231 -0.189310 0.276763 0.029 Uiso 1 1 calc R . . . .
C16 C 0.6667(2) 0.4661(2) 0.55733(17) 0.0173(5) Uani 1 1 d . . . . .
C2 C 0.8577(2) 0.2091(2) 0.46719(16) 0.0192(6) Uani 1 1 d . . . . .
H2 H 0.846508 0.238813 0.414335 0.023 Uiso 1 1 calc R . . . .
C25 C 0.6873(2) -0.0391(3) 0.31954(18) 0.0238(6) Uani 1 1 d . . . . .
H25 H 0.630283 -0.026142 0.282879 0.029 Uiso 1 1 calc R . . . .
C9 C 0.8748(2) -0.1353(2) 1.01615(17) 0.0229(6) Uani 1 1 d . . . . .
H9A H 0.910181 -0.191500 0.995763 0.034 Uiso 1 1 calc GR . . . .
H9B H 0.826514 -0.170125 1.037545 0.034 Uiso 1 1 calc GR . . . .
H9C H 0.915475 -0.093829 1.059104 0.034 Uiso 1 1 calc GR . . . .
C17 C 0.6278(2) 0.5491(2) 0.49460(17) 0.0180(5) Uani 1 1 d . . . . .
C18 C 0.6224(2) 0.7344(2) 0.45759(18) 0.0251(6) Uani 1 1 d . . . . .
H18A H 0.647108 0.717091 0.410590 0.038 Uiso 1 1 calc GR . . . .
H18B H 0.645512 0.805868 0.479188 0.038 Uiso 1 1 calc GR . . . .
H18C H 0.555382 0.736476 0.441553 0.038 Uiso 1 1 calc GR . . . .
C20 C 0.6684(2) 0.2782(2) 0.60106(17) 0.0208(6) Uani 1 1 d . . . . .
H20 H 0.643866 0.206402 0.593630 0.025 Uiso 1 1 calc R . . . .
C19 C 0.6334(2) 0.3596(2) 0.54582(17) 0.0218(6) Uani 1 1 d . . . . .
H19 H 0.586356 0.342546 0.499813 0.026 Uiso 1 1 calc R . . . .
Cl4 Cl 0.48284(5) 0.61040(7) 0.07746(4) 0.02848(16) Uani 1 1 d . . . . .
Cl5 Cl 0.51336(5) 0.81748(6) 0.16137(4) 0.02700(16) Uani 1 1 d . . . . .
Cl6 Cl 0.55279(7) 0.61513(7) 0.25124(5) 0.03637(19) Uani 1 1 d . . . . .
C27 C 0.5526(2) 0.6817(3) 0.15952(17) 0.0233(6) Uani 1 1 d . . . . .
H27 H 0.616733 0.683278 0.151928 0.028 Uiso 1 1 calc R . . . .

loop_
_atom_site_aniso_label
_atom_site_aniso_U_11
_atom_site_aniso_U_22
_atom_site_aniso_U_33
_atom_site_aniso_U_23
_atom_site_aniso_U_13
_atom_site_aniso_U_12
Au1 0.01760(6) 0.01064(5) 0.01030(5) 0.00052(3) 0.00492(4) -0.00260(4)
Cl1 0.0130(3) 0.0130(3) 0.0178(3) 0.0003(2) 0.0042(2) -0.0039(2)
Cl2 0.0121(3) 0.0214(3) 0.0194(3) 0.0072(3) 0.0051(2) 0.0036(2)
Cl3 0.0339(4) 0.0146(3) 0.0185(3) 0.0047(2) 0.0080(3) -0.0054(3)
O2 0.0244(12) 0.0312(12) 0.0300(12) 0.0143(9) 0.0111(9) 0.0102(9)
O1 0.0223(11) 0.0222(10) 0.0168(9) 0.0068(8) 0.0058(8) 0.0028(8)
O3 0.0304(11) 0.0149(9) 0.0155(9) 0.0027(8) 0.0050(8) 0.0010(8)
O4 0.0324(12) 0.0216(10) 0.0188(10) 0.0037(8) -0.0050(9) -0.0028(9)
N2 0.0187(11) 0.0133(10) 0.0107(10) -0.0003(8) 0.0051(8) -0.0038(9)
N1 0.0222(12) 0.0118(10) 0.0102(10) 0.0001(8) 0.0040(9) -0.0018(9)
C1 0.0136(12) 0.0121(11) 0.0147(12) 0.0002(10) 0.0051(10) -0.0023(10)
C8 0.0208(14) 0.0163(12) 0.0135(12) 0.0002(10) 0.0028(10) -0.0011(11)
C7 0.0192(13) 0.0121(11) 0.0110(11) -0.0014(9) 0.0032(10) 0.0011(10)
C4 0.0180(13) 0.0160(12) 0.0115(11) -0.0012(10) 0.0012(10) -0.0054(10)
C10 0.0199(14) 0.0175(12) 0.0139(12) -0.0006(10) 0.0057(10) -0.0018(11)
C11 0.0179(13) 0.0194(13) 0.0146(12) -0.0005(10) 0.0038(10) 0.0006(11)
C15 0.0261(15) 0.0143(12) 0.0156(13) -0.0015(10) 0.0038(11) -0.0027(11)
C22 0.0236(14) 0.0181(13) 0.0153(12) -0.0001(10) 0.0068(11) -0.0038(11)
C23 0.0312(16) 0.0169(13) 0.0200(13) -0.0043(11) 0.0114(12) -0.0042(12)
C6 0.0167(13) 0.0144(12) 0.0134(12) -0.0027(10) 0.0014(10) 0.0001(10)
C3 0.0259(15) 0.0125(12) 0.0201(13) 0.0024(10) 0.0071(11) -0.0057(11)
C13 0.0155(13) 0.0166(12) 0.0135(12) 0.0014(10) 0.0032(10) 0.0007(10)
C14 0.0220(14) 0.0216(14) 0.0128(12) -0.0016(11) 0.0008(10) -0.0029(12)
C12 0.0196(13) 0.0138(12) 0.0095(11) -0.0020(9) 0.0018(10) -0.0010(10)
C5 0.0171(13) 0.0126(11) 0.0111(11) -0.0049(9) 0.0016(10) -0.0033(10)
C26 0.0251(15) 0.0212(14) 0.0178(13) -0.0045(11) 0.0063(11) -0.0012(12)
C21 0.0239(14) 0.0160(12) 0.0098(11) -0.0018(10) 0.0070(10) -0.0059(11)
C24 0.0300(16) 0.0263(15) 0.0174(13) -0.0082(12) 0.0105(12) -0.0109(13)
C16 0.0199(14) 0.0166(13) 0.0157(12) 0.0015(10) 0.0044(11) 0.0013(11)
C2 0.0293(16) 0.0137(12) 0.0148(12) 0.0039(10) 0.0053(11) -0.0073(11)
C25 0.0220(15) 0.0319(16) 0.0166(13) -0.0052(12) 0.0027(11) -0.0031(12)
C9 0.0289(16) 0.0228(14) 0.0161(13) 0.0077(11) 0.0031(11) -0.0001(12)
C17 0.0192(14) 0.0165(13) 0.0187(13) 0.0016(10) 0.0051(11) 0.0003(11)
C18 0.0359(18) 0.0153(13) 0.0240(15) 0.0055(11) 0.0070(13) 0.0010(12)
C20 0.0235(15) 0.0157(13) 0.0194(13) 0.0019(11) -0.0024(11) -0.0039(11)
C19 0.0231(15) 0.0194(13) 0.0189(13) 0.0022(11) -0.0036(11) -0.0025(12)
Cl4 0.0223(4) 0.0374(4) 0.0244(4) -0.0093(3) 0.0025(3) -0.0029(3)
Cl5 0.0285(4) 0.0283(4) 0.0226(3) -0.0010(3) 0.0027(3) 0.0053(3)
Cl6 0.0475(5) 0.0336(4) 0.0238(4) 0.0053(3) -0.0006(3) -0.0027(4)
C27 0.0214(15) 0.0276(15) 0.0190(13) -0.0041(12) 0.0009(11) 0.0009(12)

loop_
_atom_type_symbol
_atom_type_description
_atom_type_scat_dispersion_real
_atom_type_scat_dispersion_imag
_atom_type_scat_source
C C 0.0030 0.0020 'International Tables Vol C Tables 4.2.6.8 and 6.1.1.4'
H H 0.0000 0.0000 'International Tables Vol C Tables 4.2.6.8 and 6.1.1.4'
Au Au -2.0130 8.8020 'International Tables Vol C Tables 4.2.6.8 and 6.1.1.4'
Cl Cl 0.1480 0.1590 'International Tables Vol C Tables 4.2.6.8 and 6.1.1.4'
N N 0.0060 0.0030 'International Tables Vol C Tables 4.2.6.8 and 6.1.1.4'
O O 0.0110 0.0060 'International Tables Vol C Tables 4.2.6.8 and 6.1.1.4'

loop_
_geom_angle_atom_site_label_1
_geom_angle_atom_site_label_2
_geom_angle_atom_site_label_3
_geom_angle
_geom_angle_site_symmetry_1
_geom_angle_site_symmetry_3
_geom_angle_publ_flag
Cl1 Au1 Cl3 91.47(2) . . ?
Cl2 Au1 Cl1 176.64(2) . . ?
Cl2 Au1 Cl3 91.38(3) . . ?
C1 Au1 Cl1 87.12(8) . . ?
C1 Au1 Cl2 90.00(8) . . ?
C1 Au1 Cl3 178.31(8) . . ?
C8 O1 C9 115.7(2) . . ?
C17 O3 C18 114.9(2) . . ?
C1 N2 C4 126.3(2) . . ?
C1 N2 C3 109.9(2) . . ?
C3 N2 C4 123.7(2) . . ?
C1 N1 C21 126.3(2) . . ?
C1 N1 C2 109.5(2) . . ?
C2 N1 C21 124.1(2) . . ?
N2 C1 Au1 128.85(19) . . ?
N2 C1 N1 106.8(2) . . ?
N1 C1 Au1 124.21(19) . . ?
O2 C8 O1 123.4(3) . . ?
O2 C8 C7 123.2(3) . . ?
O1 C8 C7 113.4(2) . . ?
C10 C7 C8 123.8(2) . . ?
C10 C7 C6 119.5(2) . . ?
C6 C7 C8 116.7(2) . . ?
N2 C4 H4A 109.2 . . ?
N2 C4 H4B 109.2 . . ?
N2 C4 C5 111.9(2) . . ?
H4A C4 H4B 107.9 . . ?
C5 C4 H4A 109.2 . . ?
C5 C4 H4B 109.2 . . ?
C7 C10 H10 120.2 . . ?
C7 C10 C11 119.6(3) . . ?
C11 C10 H10 120.2 . . ?
C10 C11 H11 119.3 . . ?
C10 C11 C12 121.3(3) . . ?
C12 C11 H11 119.3 . . ?
C14 C15 H15 119.9 . . ?
C16 C15 H15 119.9 . . ?
C16 C15 C14 120.2(3) . . ?
C23 C22 H22 120.9 . . ?
C21 C22 H22 120.9 . . ?
C21 C22 C23 118.2(3) . . ?
C22 C23 H23 119.9 . . ?
C24 C23 C22 120.2(3) . . ?
C24 C23 H23 119.9 . . ?
C7 C6 H6 119.3 . . ?
C5 C6 C7 121.5(3) . . ?
C5 C6 H6 119.3 . . ?
N2 C3 H3 126.5 . . ?
C2 C3 N2 107.1(2) . . ?
C2 C3 H3 126.5 . . ?
C14 C13 C12 120.9(2) . . ?
C20 C13 C14 118.9(2) . . ?
C20 C13 C12 120.2(2) . . ?
C15 C14 C13 120.7(3) . . ?
C15 C14 H14 119.6 . . ?
C13 C14 H14 119.6 . . ?
C11 C12 C13 119.4(2) . . ?
C11 C12 C5 118.9(2) . . ?
C5 C12 C13 121.6(2) . . ?
C6 C5 C4 118.2(2) . . ?
C6 C5 C12 119.1(2) . . ?
C12 C5 C4 122.6(2) . . ?
C21 C26 H26 120.6 . . ?
C21 C26 C25 118.7(3) . . ?
C25 C26 H26 120.6 . . ?
C22 C21 N1 120.2(3) . . ?
C22 C21 C26 122.2(3) . . ?
C26 C21 N1 117.6(2) . . ?
C23 C24 H24 119.7 . . ?
C25 C24 C23 120.7(3) . . ?
C25 C24 H24 119.7 . . ?
C15 C16 C17 122.7(2) . . ?
C15 C16 C19 119.5(3) . . ?
C19 C16 C17 117.8(2) . . ?
N1 C2 H2 126.6 . . ?
C3 C2 N1 106.7(2) . . ?
C3 C2 H2 126.6 . . ?
C26 C25 H25 120.1 . . ?
C24 C25 C26 119.9(3) . . ?
C24 C25 H25 120.1 . . ?
O1 C9 H9A 109.5 . . ?
O1 C9 H9B 109.5 . . ?
O1 C9 H9C 109.5 . . ?
H9A C9 H9B 109.5 . . ?
H9A C9 H9C 109.5 . . ?
H9B C9 H9C 109.5 . . ?
O3 C17 C16 112.6(2) . . ?
O4 C17 O3 123.5(3) . . ?
O4 C17 C16 123.8(3) . . ?
O3 C18 H18A 109.5 . . ?
O3 C18 H18B 109.5 . . ?
O3 C18 H18C 109.5 . . ?
H18A C18 H18B 109.5 . . ?
H18A C18 H18C 109.5 . . ?
H18B C18 H18C 109.5 . . ?
C13 C20 H20 119.9 . . ?
C19 C20 C13 120.2(3) . . ?
C19 C20 H20 119.9 . . ?
C16 C19 H19 119.7 . . ?
C20 C19 C16 120.5(3) . . ?
C20 C19 H19 119.7 . . ?
Cl4 C27 H27 108.6 . . ?
Cl5 C27 Cl4 109.79(16) . . ?
Cl5 C27 H27 108.6 . . ?
Cl6 C27 Cl4 110.71(17) . . ?
Cl6 C27 Cl5 110.59(16) . . ?
Cl6 C27 H27 108.6 . . ?

loop_
_geom_bond_atom_site_label_1
_geom_bond_atom_site_label_2
_geom_bond_distance
_geom_bond_site_symmetry_2
_geom_bond_publ_flag
Au1 Cl1 2.3004(7) . ?
Au1 Cl2 2.2953(7) . ?
Au1 Cl3 2.3144(7) . ?
Au1 C1 2.003(3) . ?
O2 C8 1.204(4) . ?
O1 C8 1.335(3) . ?
O1 C9 1.454(3) . ?
O3 C17 1.341(3) . ?
O3 C18 1.447(3) . ?
O4 C17 1.207(3) . ?
N2 C1 1.336(3) . ?
N2 C4 1.488(3) . ?
N2 C3 1.383(3) . ?
N1 C1 1.347(3) . ?
N1 C21 1.441(3) . ?
N1 C2 1.389(3) . ?
C8 C7 1.487(4) . ?
C7 C10 1.391(4) . ?
C7 C6 1.397(4) . ?
C4 H4A 0.9900 . ?
C4 H4B 0.9900 . ?
C4 C5 1.509(4) . ?
C10 H10 0.9500 . ?
C10 C11 1.394(4) . ?
C11 H11 0.9500 . ?
C11 C12 1.402(4) . ?
C15 H15 0.9500 . ?
C15 C14 1.388(4) . ?
C15 C16 1.386(4) . ?
C22 H22 0.9500 . ?
C22 C23 1.395(4) . ?
C22 C21 1.383(4) . ?
C23 H23 0.9500 . ?
C23 C24 1.385(4) . ?
C6 H6 0.9500 . ?
C6 C5 1.393(4) . ?
C3 H3 0.9500 . ?
C3 C2 1.348(4) . ?
C13 C14 1.397(4) . ?
C13 C12 1.492(4) . ?
C13 C20 1.396(4) . ?
C14 H14 0.9500 . ?
C12 C5 1.410(4) . ?
C26 H26 0.9500 . ?
C26 C21 1.385(4) . ?
C26 C25 1.392(4) . ?
C24 H24 0.9500 . ?
C24 C25 1.382(4) . ?
C16 C17 1.493(4) . ?
C16 C19 1.393(4) . ?
C2 H2 0.9500 . ?
C25 H25 0.9500 . ?
C9 H9A 0.9800 . ?
C9 H9B 0.9800 . ?
C9 H9C 0.9800 . ?
C18 H18A 0.9800 . ?
C18 H18B 0.9800 . ?
C18 H18C 0.9800 . ?
C20 H20 0.9500 . ?
C20 C19 1.388(4) . ?
C19 H19 0.9500 . ?
Cl4 C27 1.772(3) . ?
Cl5 C27 1.765(3) . ?
Cl6 C27 1.762(3) . ?
C27 H27 1.0000 . ?

loop_
_geom_torsion_atom_site_label_1
_geom_torsion_atom_site_label_2
_geom_torsion_atom_site_label_3
_geom_torsion_atom_site_label_4
_geom_torsion
_geom_torsion_site_symmetry_1
_geom_torsion_site_symmetry_2
_geom_torsion_site_symmetry_3
_geom_torsion_site_symmetry_4
_geom_torsion_publ_flag
O2 C8 C7 C10 175.0(3) . . . . ?
O2 C8 C7 C6 -5.6(4) . . . . ?
O1 C8 C7 C10 -5.9(4) . . . . ?
O1 C8 C7 C6 173.5(2) . . . . ?
N2 C4 C5 C6 115.8(3) . . . . ?
N2 C4 C5 C12 -62.1(3) . . . . ?
N2 C3 C2 N1 0.1(3) . . . . ?
C1 N2 C4 C5 -51.5(4) . . . . ?
C1 N2 C3 C2 -0.4(3) . . . . ?
C1 N1 C21 C22 -58.2(4) . . . . ?
C1 N1 C21 C26 123.7(3) . . . . ?
C1 N1 C2 C3 0.3(3) . . . . ?
C8 C7 C10 C11 178.1(2) . . . . ?
C8 C7 C6 C5 -178.3(2) . . . . ?
C7 C10 C11 C12 -0.7(4) . . . . ?
C7 C6 C5 C4 -176.8(2) . . . . ?
C7 C6 C5 C12 1.1(4) . . . . ?
C4 N2 C1 Au1 7.3(4) . . . . ?
C4 N2 C1 N1 -177.0(2) . . . . ?
C4 N2 C3 C2 177.2(2) . . . . ?
C10 C7 C6 C5 1.0(4) . . . . ?
C10 C11 C12 C13 -178.5(2) . . . . ?
C10 C11 C12 C5 2.9(4) . . . . ?
C11 C12 C5 C4 174.8(2) . . . . ?
C11 C12 C5 C6 -3.1(4) . . . . ?
C15 C16 C17 O3 -13.6(4) . . . . ?
C15 C16 C17 O4 164.6(3) . . . . ?
C15 C16 C19 C20 -0.2(5) . . . . ?
C22 C23 C24 C25 0.3(4) . . . . ?
C23 C22 C21 N1 -177.8(2) . . . . ?
C23 C22 C21 C26 0.1(4) . . . . ?
C23 C24 C25 C26 0.5(5) . . . . ?
C6 C7 C10 C11 -1.3(4) . . . . ?
C3 N2 C1 Au1 -175.1(2) . . . . ?
C3 N2 C1 N1 0.6(3) . . . . ?
C3 N2 C4 C5 131.2(3) . . . . ?
C13 C12 C5 C4 -3.7(4) . . . . ?
C13 C12 C5 C6 178.4(2) . . . . ?
C13 C20 C19 C16 -2.1(5) . . . . ?
C14 C15 C16 C17 -176.2(3) . . . . ?
C14 C15 C16 C19 2.4(4) . . . . ?
C14 C13 C12 C11 113.8(3) . . . . ?
C14 C13 C12 C5 -67.6(4) . . . . ?
C14 C13 C20 C19 2.1(4) . . . . ?
C12 C13 C14 C15 -178.0(3) . . . . ?
C12 C13 C20 C19 -179.8(3) . . . . ?
C21 N1 C1 Au1 -0.6(4) . . . . ?
C21 N1 C1 N2 -176.5(2) . . . . ?
C21 N1 C2 C3 176.4(3) . . . . ?
C21 C22 C23 C24 -0.6(4) . . . . ?
C21 C26 C25 C24 -1.0(4) . . . . ?
C16 C15 C14 C13 -2.4(4) . . . . ?
C2 N1 C1 Au1 175.4(2) . . . . ?
C2 N1 C1 N2 -0.5(3) . . . . ?
C2 N1 C21 C22 126.3(3) . . . . ?
C2 N1 C21 C26 -51.7(4) . . . . ?
C25 C26 C21 N1 178.7(3) . . . . ?
C25 C26 C21 C22 0.7(4) . . . . ?
C9 O1 C8 O2 4.0(4) . . . . ?
C9 O1 C8 C7 -175.1(2) . . . . ?
C17 C16 C19 C20 178.5(3) . . . . ?
C18 O3 C17 O4 -3.9(4) . . . . ?
C18 O3 C17 C16 174.3(2) . . . . ?
C20 C13 C14 C15 0.1(4) . . . . ?
C20 C13 C12 C11 -64.2(4) . . . . ?
C20 C13 C12 C5 114.3(3) . . . . ?
C19 C16 C17 O3 167.7(3) . . . . ?
C19 C16 C17 O4 -14.0(4) . . . . ?
